data_1100911
loop_
_publ_author_name
'Schultz, Arthur J.'
'Figgis, Brian N.'
'Sobolev, Alexandre N.'

_publ_section_title
;
Na~2~Fe(CN)~5~NO.2D~2~O at 11 and 293 K
by X-ray and at 15 K by neutron diffraction
;
_journal_name_full 'Acta Crystallographica, Section C'
_journal_page_first 1289
_journal_page_last 1291
_journal_paper_doi 10.1107/S0108270100008763
_journal_volume 56
_journal_year 2000
_chemical_formula_moiety 'Na2 Fe (C N)5 N O , 2D2 O'
_chemical_formula_sum 'C5 D4 Fe N6 Na2 O3'
_chemical_formula_weight 301.97
_chemical_melting_point ?
_chemical_name_common 'Sodium nitroprusside, deuterated'
_chemical_name_systematic
;
disodium pentacyanonitrosylferrate(III) bis(dideuterium oxide)
;
_space_group_IT_number 58
_space_group_name_Hall '-P 2 2n'
_space_group_name_H-M_alt 'P n n m'
_symmetry_cell_setting orthorhombic
_symmetry_space_group_name_Hall '-P 2 2n'
_symmetry_space_group_name_H-M 'P n n m'
_cell_angle_alpha 90.00
_cell_angle_beta 90.00
_cell_angle_gamma 90.00
_cell_formula_units_Z 4
_cell_length_a 6.207(3)
_cell_length_b 11.915(5)
_cell_length_c 15.583(6)
_cell_measurement_reflns_used 14
_cell_measurement_temperature 293(2)
_cell_measurement_theta_max 20.09
_cell_measurement_theta_min 18.62
_cell_volume 1152.5(9)
_diffrn_ambient_temperature 293(2)
_diffrn_detector_area_resol_mean ?
_diffrn_measured_fraction_theta_full 1.000
_diffrn_measured_fraction_theta_max 1.000
_diffrn_measurement_device_type 'Huber 512 goniometer'
_diffrn_measurement_method \w/2\q
_diffrn_radiation_monochromator none
_diffrn_radiation_source 'normal-focus sealed tube'
_diffrn_radiation_type MoK\a
_diffrn_radiation_wavelength .71073
_diffrn_reflns_av_R_equivalents .022
_diffrn_reflns_av_sigmaI/netI .012
_diffrn_reflns_limit_h_max 7
_diffrn_reflns_limit_h_min -7
_diffrn_reflns_limit_k_max 14
_diffrn_reflns_limit_k_min -14
_diffrn_reflns_limit_l_max 18
_diffrn_reflns_limit_l_min -18
_diffrn_reflns_number 7566
_diffrn_reflns_theta_full 25.05
_diffrn_reflns_theta_max 25.05
_diffrn_reflns_theta_min 2.15
_diffrn_standards_decay_% 1
_diffrn_standards_interval_count 100
_diffrn_standards_interval_time ?
_diffrn_standards_number 3
_exptl_absorpt_coefficient_mu 1.387
_exptl_absorpt_correction_T_max .608
_exptl_absorpt_correction_T_min .539
_exptl_absorpt_correction_type gaussian
_exptl_absorpt_process_details '(XTAL3.4; Hall et al., 1995)'
_exptl_crystal_colour 'dark red-brown'
_exptl_crystal_density_diffrn 1.740
_exptl_crystal_density_meas ?
_exptl_crystal_density_method .
_exptl_crystal_description prism
_exptl_crystal_F_000 592
_exptl_crystal_size_max .62
_exptl_crystal_size_mid .47
_exptl_crystal_size_min .41
_refine_diff_density_max .23
_refine_diff_density_min -.28
_refine_ls_extinction_coef .134(4)
_refine_ls_extinction_method 'SHELXL97 (Sheldrick, 1997)'
_refine_ls_goodness_of_fit_ref 1.227
_refine_ls_hydrogen_treatment refall
_refine_ls_matrix_type full
_refine_ls_number_parameters 95
_refine_ls_number_reflns 1067
_refine_ls_number_restraints 0
_refine_ls_restrained_S_all 1.227
_refine_ls_R_factor_all .020
_refine_ls_R_factor_gt .019
_refine_ls_shift/su_max <0.001
_refine_ls_shift/su_mean .000
_refine_ls_structure_factor_coef Fsqd
_refine_ls_weighting_details 'calc w = 1/[\s^2^(Fo^2^)+(0.0240P)^2^+0.3324P] where P=(Fo^2^+2Fc^2^)/3'
_refine_ls_weighting_scheme calc
_refine_ls_wR_factor_ref .051
_reflns_number_gt 1048
_reflns_number_total 1067
_reflns_threshold_expression I>2\s(I)
_cod_depositor_comments
;
The following automatic conversions were performed:
'_symmetry_cell_setting' value 'Orthorhombic' changed to 'orthorhombic'
according to '/home/saulius/struct/CIF-dictionaries/cif_core.dic'
dictionary named 'cif_core.dic' version 2.4.1 from
2010-06-29.

'_exptl_absorpt_correction_type' value 'Gaussian' changed to
'gaussian' according to
'/home/saulius/struct/CIF-dictionaries/cif_core.dic' dictionary named
'cif_core.dic' version 2.4.1 from 2010-06-29.

Automatic conversion script
Id: cif_fix_enum 1527 2010-12-29 10:47:43Z saulius 

The following automatic conversions were performed:

'_chemical_melting_point' value 'not measured' was changed to '?' -
the value is undefined or not given.

Automatic conversion script
Id: cif_fix_values 1646 2011-03-28 12:23:43Z adriana 
;
_cod_original_sg_symbol_H-M Pnnm
_cod_database_code 1100911

loop_
_symmetry_equiv_pos_as_xyz
'x, y, z'
'-x, -y, z'
'-x+1/2, y+1/2, -z+1/2'
'x+1/2, -y+1/2, -z+1/2'
'-x, -y, -z'
'x, y, -z'
'x-1/2, -y-1/2, z-1/2'
'-x-1/2, y-1/2, z-1/2'

loop_
_atom_site_label
_atom_site_fract_x
_atom_site_fract_y
_atom_site_fract_z
_atom_site_U_iso_or_equiv
_atom_site_adp_type
_atom_site_calc_flag
_atom_site_refinement_flags
_atom_site_occupancy
_atom_site_disorder_assembly
_atom_site_disorder_group
_atom_site_type_symbol
Fe1 0.49960(3) .279527(19) 0.5 .01590(14) Uani d S 1 . . Fe
Na1 0.5 0 0.24487(5) .0282(2) Uani d S 1 . . Na
Na2 0 0 0.37797(6) .0338(2) Uani d S 1 . . Na
O1 0.8776(3) .40583(13) 0.5 .0491(4) Uani d S 1 . . O
O2 0.1742(2) .12298(11) 0.26842(8) .0447(3) Uani d . 1 . . O
N1 0.7207(2) .35789(12) 0.5 .0227(3) Uani d S 1 . . N
N2 0.1065(3) .12264(15) 0.5 .0378(4) Uani d S 1 . . N
N3 0.6671(2) .12081(10) 0.35881(8) .0364(3) Uani d . 1 . . N
N4 0.2496(2) .40418(11) 0.35727(8) .0399(3) Uani d . 1 . . N
C1 0.2527(3) .18139(15) 0.5 .0232(4) Uani d S 1 . . C
C2 0.60727(19) .17954(10) 0.41187(8) .0229(3) Uani d . 1 . . C
C3 0.34422(19) .36084(10) 0.41117(8) .0236(3) Uani d . 1 . . C
D1 0.192(5) .187(2) 0.2853(18) .097(10) Uiso d . 1 . . D
D2 0.082(5) .128(2) 0.2365(19) .096(10) Uiso d . 1 . . D

loop_
_atom_site_aniso_label
_atom_site_aniso_U_11
_atom_site_aniso_U_22
_atom_site_aniso_U_33
_atom_site_aniso_U_12
_atom_site_aniso_U_13
_atom_site_aniso_U_23
Fe1 .01572(19) .01722(19) .01476(19) -.00100(8) 0 0
Na1 .0291(4) .0324(4) .0231(4) -.0062(3) 0 0
Na2 .0316(5) .0378(5) .0320(5) .0021(3) 0 0
O1 .0308(8) .0434(9) .0733(12) -.0172(7) 0 0
O2 .0443(7) .0456(7) .0443(7) .0040(5) -.0078(5) .0039(5)
N1 .0207(8) .0215(7) .0258(7) -.0014(6) 0 0
N2 .0337(10) .0381(10) .0417(10) -.0142(8) 0 0
N3 .0358(7) .0414(7) .0320(6) .0051(5) -.0002(5) -.0130(5)
N4 .0395(7) .0510(8) .0292(6) .0100(6) -.0033(6) .0105(6)
C1 .0251(9) .0249(9) .0196(8) -.0012(8) 0 0
C2 .0212(6) .0256(6) .0218(6) .0003(5) -.0018(5) -.0011(5)
C3 .0231(6) .0274(6) .0205(6) .0013(5) .0024(5) .0009(5)

loop_
_atom_type_symbol
_atom_type_description
_atom_type_scat_dispersion_real
_atom_type_scat_dispersion_imag
_atom_type_scat_source
C C .0033 .0016 'International Tables Vol C Tables 4.2.6.8 and 6.1.1.4'
D H .0000 .0000 'International Tables Vol C Tables 4.2.6.8 and 6.1.1.4'
N N .0061 .0033 'International Tables Vol C Tables 4.2.6.8 and 6.1.1.4'
O O .0106 .0060 'International Tables Vol C Tables 4.2.6.8 and 6.1.1.4'
Na Na .0362 .0249 'International Tables Vol C Tables 4.2.6.8 and 6.1.1.4'
Fe Fe .3463 .8444 'International Tables Vol C Tables 4.2.6.8 and 6.1.1.4'
